data_4125963
loop_
_publ_author_name
'Chong, Eugene'
'Kampf, Jeff W.'
'Ariafard, Alireza'
'Canty, Allan J.'
'Sanford, Melanie S.'

_publ_section_title
;
 Oxidatively Induced C-H Activation at High Valent Nickel.
;
_journal_issue 17
_journal_name_full 'Journal of the American Chemical Society'
_journal_page_first 6058
_journal_page_last 6061
_journal_paper_doi 10.1021/jacs.7b02387
_journal_volume 139
_journal_year 2017
_chemical_formula_moiety 'C19 H13 F7 N2 Ni'
_chemical_formula_sum 'C19 H13 F7 N2 Ni'
_chemical_formula_weight 461.02
_space_group_crystal_system monoclinic
_space_group_IT_number 14
_space_group_name_Hall '-P 2ybc'
_space_group_name_H-M_alt 'P 1 21/c 1'
_symmetry_space_group_name_Hall '-P 2ybc'
_symmetry_space_group_name_H-M 'P 1 21/c 1'
_atom_sites_solution_hydrogens geom
_audit_creation_method SHELXL-2014/6
_cell_angle_alpha 90
_cell_angle_beta 90.6290(10)
_cell_angle_gamma 90
_cell_formula_units_Z 4
_cell_length_a 9.05640(10)
_cell_length_b 12.6333(2)
_cell_length_c 15.3327(2)
_cell_measurement_reflns_used 13644
_cell_measurement_temperature 85(2)
_cell_measurement_theta_max 68.6500
_cell_measurement_theta_min 4.5160
_cell_volume 1754.14(4)
_computing_cell_refinement 'CrysAlisPro 1.171.38.41 (Rigaku OD, 2015)'
_computing_data_collection 'CrystalClear-SM Expert 2.0 r16 (Rigaku, 2014)'
_computing_data_reduction 'CrysAlisPro 1.171.38.41 (Rigaku OD, 2015)'
_computing_molecular_graphics 'Bruker SHELXTL'
_computing_publication_material 'Bruker SHELXTL'
_computing_structure_refinement 'SHELXL-2014/6 (Sheldrick, 2014)'
_computing_structure_solution 'SHELXT (Sheldrick, 2014)'
_diffrn_ambient_temperature 85(2)
_diffrn_measured_fraction_theta_full 0.999
_diffrn_measured_fraction_theta_max 0.993
_diffrn_measurement_device_type 'Rigaku Saturn 944+ CCD'
_diffrn_measurement_method '\w scans'
_diffrn_radiation_type CuK\a
_diffrn_radiation_wavelength 1.54184
_diffrn_reflns_av_R_equivalents 0.0518
_diffrn_reflns_av_unetI/netI 0.0233
_diffrn_reflns_Laue_measured_fraction_full 0.999
_diffrn_reflns_Laue_measured_fraction_max 0.993
_diffrn_reflns_limit_h_max 10
_diffrn_reflns_limit_h_min -10
_diffrn_reflns_limit_k_max 14
_diffrn_reflns_limit_k_min -15
_diffrn_reflns_limit_l_max 18
_diffrn_reflns_limit_l_min -18
_diffrn_reflns_number 25768
_diffrn_reflns_point_group_measured_fraction_full 0.999
_diffrn_reflns_point_group_measured_fraction_max 0.993
_diffrn_reflns_theta_full 67.684
_diffrn_reflns_theta_max 69.425
_diffrn_reflns_theta_min 4.535
_diffrn_source 'micro-focus rotating anode'
_exptl_absorpt_coefficient_mu 2.351
_exptl_absorpt_correction_T_max 1.00000
_exptl_absorpt_correction_T_min 0.68966
_exptl_absorpt_correction_type multi-scan
_exptl_absorpt_process_details
; 
CrysAlisPro 1.171.38.41 (Rigaku Oxford Diffraction, 2015) 
Empirical absorption correction using spherical harmonics, 
 implemented in SCALE3 ABSPACK scaling algorithm. 
;
_exptl_crystal_colour yellow
_exptl_crystal_density_diffrn 1.746
_exptl_crystal_description needle
_exptl_crystal_F_000 928
_exptl_crystal_size_max 0.240
_exptl_crystal_size_mid 0.040
_exptl_crystal_size_min 0.020
_refine_diff_density_max 0.768
_refine_diff_density_min -0.450
_refine_diff_density_rms 0.071
_refine_ls_extinction_method none
_refine_ls_goodness_of_fit_ref 1.022
_refine_ls_hydrogen_treatment constr
_refine_ls_matrix_type full
_refine_ls_number_parameters 262
_refine_ls_number_reflns 3262
_refine_ls_number_restraints 0
_refine_ls_restrained_S_all 1.022
_refine_ls_R_factor_all 0.0393
_refine_ls_R_factor_gt 0.0378
_refine_ls_shift/su_max 0.000
_refine_ls_shift/su_mean 0.000
_refine_ls_structure_factor_coef Fsqd
_refine_ls_weighting_details 'w=1/[\s^2^(Fo^2^)+(0.0632P)^2^+2.2891P] where P=(Fo^2^+2Fc^2^)/3'
_refine_ls_weighting_scheme calc
_refine_ls_wR_factor_gt 0.1089
_refine_ls_wR_factor_ref 0.1113
_reflns_Friedel_coverage 0.000
_reflns_number_gt 3116
_reflns_number_total 3262
_reflns_threshold_expression 'I > 2\s(I)'
_cod_data_source_file ja7b02387_si_001.cif
_cod_data_source_block ec25
_cod_depositor_comments 'Adding full bibliography for 4125962--4125964.cif.'
_cod_database_code 4125963
_shelx_space_group_comment
; 
The symmetry employed for this shelxl refinement is uniquely defined 
by the following loop, which should always be used as a source of 
symmetry information in preference to the above space-group names. 
They are only intended as comments. 
;
_shelx_estimated_absorpt_t_min 0.602
_shelx_estimated_absorpt_t_max 0.954
_shelxl_version_number 2014/6

loop_
_space_group_symop_operation_xyz
'x, y, z'
'-x, y+1/2, -z+1/2'
'-x, -y, -z'
'x, -y-1/2, z-1/2'

loop_
_atom_site_label
_atom_site_type_symbol
_atom_site_fract_x
_atom_site_fract_y
_atom_site_fract_z
_atom_site_U_iso_or_equiv
_atom_site_adp_type
_atom_site_occupancy
_atom_site_site_symmetry_order
_atom_site_calc_flag
_atom_site_refinement_flags_posn
_atom_site_refinement_flags_adp
Ni1 Ni 0.35667(4) 0.16445(3) 0.42982(2) 0.01933(15) Uani 1 1 d . .
F1 F 0.58800(15) 0.24179(12) 0.54194(10) 0.0319(3) Uani 1 1 d . .
F2 F 0.49029(17) 0.09364(13) 0.57894(10) 0.0378(4) Uani 1 1 d . .
F3 F 0.37386(15) 0.24160(13) 0.59895(9) 0.0316(3) Uani 1 1 d . .
F4 F 0.58093(15) 0.30103(12) 0.38044(10) 0.0305(3) Uani 1 1 d . .
F5 F 0.65171(15) 0.13692(12) 0.38643(10) 0.0285(3) Uani 1 1 d . .
F6 F 0.51945(15) 0.19327(12) 0.27822(9) 0.0293(3) Uani 1 1 d . .
F7 F -0.06125(13) 0.29757(11) 0.34887(9) 0.0248(3) Uani 1 1 d . .
N1 N 0.1700(2) 0.14312(15) 0.49081(12) 0.0199(4) Uani 1 1 d . .
N2 N 0.2464(2) 0.12363(15) 0.32451(13) 0.0213(4) Uani 1 1 d . .
C1 C 0.4586(3) 0.18902(19) 0.53980(17) 0.0261(5) Uani 1 1 d . .
C2 C 0.5322(3) 0.19992(19) 0.36749(16) 0.0246(5) Uani 1 1 d . .
C3 C 0.1517(2) 0.08203(19) 0.56184(15) 0.0220(5) Uani 1 1 d . .
H3 H 0.2320 0.0398 0.5820 0.026 Uiso 1 1 calc R U
C4 C 0.0195(3) 0.07872(19) 0.60656(15) 0.0249(5) Uani 1 1 d . .
H4 H 0.0093 0.0344 0.6562 0.030 Uiso 1 1 calc R U
C5 C -0.0971(3) 0.1405(2) 0.57821(16) 0.0255(5) Uani 1 1 d . .
H5 H -0.1874 0.1410 0.6091 0.031 Uiso 1 1 calc R U
C6 C -0.0807(2) 0.20202(19) 0.50386(16) 0.0234(5) Uani 1 1 d . .
H6 H -0.1598 0.2445 0.4826 0.028 Uiso 1 1 calc R U
C7 C 0.0536(2) 0.20004(18) 0.46144(15) 0.0194(4) Uani 1 1 d . .
C8 C 0.0765(2) 0.25607(18) 0.37492(15) 0.0204(5) Uani 1 1 d . .
C9 C 0.1179(2) 0.17286(18) 0.30793(15) 0.0201(5) Uani 1 1 d . .
C10 C 0.0274(3) 0.1454(2) 0.23754(16) 0.0256(5) Uani 1 1 d . .
H10 H -0.0630 0.1815 0.2270 0.031 Uiso 1 1 calc R U
C11 C 0.0723(3) 0.0641(2) 0.18314(15) 0.0279(5) Uani 1 1 d . .
H11 H 0.0134 0.0442 0.1342 0.033 Uiso 1 1 calc R U
C12 C 0.2044(3) 0.0120(2) 0.20114(16) 0.0282(5) Uani 1 1 d . .
H12 H 0.2363 -0.0447 0.1653 0.034 Uiso 1 1 calc R U
C13 C 0.2881(3) 0.04412(19) 0.27195(15) 0.0244(5) Uani 1 1 d . .
H13 H 0.3786 0.0088 0.2841 0.029 Uiso 1 1 calc R U
C14 C 0.1842(2) 0.34813(17) 0.37734(15) 0.0202(5) Uani 1 1 d . .
C15 C 0.2415(2) 0.38415(19) 0.29836(15) 0.0224(5) Uani 1 1 d . .
H15 H 0.2229 0.3456 0.2462 0.027 Uiso 1 1 calc R U
C16 C 0.3249(3) 0.4755(2) 0.29604(16) 0.0263(5) Uani 1 1 d . .
H16 H 0.3611 0.5007 0.2420 0.032 Uiso 1 1 calc R U
C17 C 0.3562(3) 0.53066(19) 0.37227(17) 0.0279(5) Uani 1 1 d . .
H17 H 0.4143 0.5932 0.3705 0.033 Uiso 1 1 calc R U
C18 C 0.3021(3) 0.4941(2) 0.45137(17) 0.0290(5) Uani 1 1 d . .
H18 H 0.3243 0.5313 0.5037 0.035 Uiso 1 1 calc R U
C19 C 0.2155(3) 0.40335(19) 0.45386(16) 0.0247(5) Uani 1 1 d . .
H19 H 0.1777 0.3790 0.5078 0.030 Uiso 1 1 calc R U

loop_
_atom_site_aniso_label
_atom_site_aniso_U_11
_atom_site_aniso_U_22
_atom_site_aniso_U_33
_atom_site_aniso_U_23
_atom_site_aniso_U_13
_atom_site_aniso_U_12
Ni1 0.0143(2) 0.0194(2) 0.0243(2) -0.00116(15) 0.00127(15) -0.00051(14)
F1 0.0203(7) 0.0375(9) 0.0379(8) -0.0091(6) 0.0012(6) -0.0050(6)
F2 0.0401(9) 0.0308(8) 0.0423(9) 0.0037(7) -0.0124(7) 0.0009(7)
F3 0.0242(7) 0.0407(9) 0.0301(7) -0.0077(6) 0.0037(6) -0.0016(6)
F4 0.0252(7) 0.0225(7) 0.0439(8) -0.0030(6) 0.0068(6) -0.0054(6)
F5 0.0183(6) 0.0285(7) 0.0387(8) -0.0033(6) 0.0017(6) 0.0048(5)
F6 0.0248(7) 0.0349(8) 0.0282(7) 0.0002(6) 0.0052(5) -0.0029(6)
F7 0.0150(6) 0.0259(7) 0.0334(7) 0.0057(6) -0.0002(5) 0.0025(5)
N1 0.0184(9) 0.0183(9) 0.0229(9) -0.0007(8) -0.0004(7) -0.0025(7)
N2 0.0178(9) 0.0188(10) 0.0275(10) -0.0003(8) 0.0045(7) -0.0031(7)
C1 0.0202(11) 0.0170(11) 0.0413(14) -0.0017(10) 0.0110(10) 0.0000(9)
C2 0.0249(11) 0.0192(11) 0.0294(12) -0.0057(9) -0.0050(9) 0.0035(9)
C3 0.0210(11) 0.0201(11) 0.0248(11) 0.0026(9) -0.0029(9) -0.0027(8)
C4 0.0271(12) 0.0232(12) 0.0244(11) 0.0043(9) 0.0017(9) -0.0061(9)
C5 0.0214(11) 0.0281(12) 0.0272(12) -0.0005(10) 0.0058(9) -0.0059(9)
C6 0.0177(11) 0.0229(12) 0.0295(12) -0.0010(9) 0.0024(9) -0.0026(9)
C7 0.0165(10) 0.0165(10) 0.0251(11) -0.0004(9) 0.0003(8) -0.0016(8)
C8 0.0146(10) 0.0203(11) 0.0264(11) 0.0019(9) 0.0013(8) 0.0016(8)
C9 0.0188(10) 0.0194(11) 0.0222(11) 0.0020(9) 0.0027(8) -0.0050(8)
C10 0.0252(12) 0.0246(12) 0.0270(12) 0.0055(10) -0.0026(9) -0.0077(9)
C11 0.0321(13) 0.0290(13) 0.0226(11) -0.0002(10) 0.0004(9) -0.0126(10)
C12 0.0325(13) 0.0251(13) 0.0271(12) -0.0038(10) 0.0097(10) -0.0092(10)
C13 0.0231(11) 0.0221(12) 0.0281(12) -0.0021(9) 0.0070(9) -0.0045(9)
C14 0.0164(10) 0.0172(11) 0.0272(11) 0.0016(9) 0.0019(8) 0.0006(8)
C15 0.0208(11) 0.0211(12) 0.0253(11) 0.0019(9) 0.0011(9) 0.0005(9)
C16 0.0243(11) 0.0256(13) 0.0290(12) 0.0053(10) 0.0049(9) -0.0014(9)
C17 0.0273(12) 0.0198(12) 0.0367(13) -0.0001(10) 0.0033(10) -0.0065(10)
C18 0.0324(13) 0.0248(12) 0.0297(12) -0.0048(10) 0.0016(10) -0.0048(10)
C19 0.0259(11) 0.0226(12) 0.0257(11) 0.0002(9) 0.0049(9) -0.0013(9)

loop_
_atom_type_symbol
_atom_type_description
_atom_type_scat_dispersion_real
_atom_type_scat_dispersion_imag
_atom_type_scat_source
C C 0.0181 0.0091 'International Tables Vol C Tables 4.2.6.8 and 6.1.1.4'
H H 0.0000 0.0000 'International Tables Vol C Tables 4.2.6.8 and 6.1.1.4'
N N 0.0311 0.0180 'International Tables Vol C Tables 4.2.6.8 and 6.1.1.4'
F F 0.0727 0.0534 'International Tables Vol C Tables 4.2.6.8 and 6.1.1.4'
Ni Ni -3.0029 0.5091 'International Tables Vol C Tables 4.2.6.8 and 6.1.1.4'

loop_
_geom_angle_atom_site_label_1
_geom_angle_atom_site_label_2
_geom_angle_atom_site_label_3
_geom_angle
C2 Ni1 C1 90.37(10)
C2 Ni1 N2 93.93(9)
C1 Ni1 N2 173.25(9)
C2 Ni1 N1 174.03(9)
C1 Ni1 N1 90.70(9)
N2 Ni1 N1 85.56(8)
C3 N1 C7 118.25(19)
C3 N1 Ni1 125.37(16)
C7 N1 Ni1 116.25(15)
C9 N2 C13 118.8(2)
C9 N2 Ni1 117.87(15)
C13 N2 Ni1 123.17(16)
F1 C1 F3 103.76(19)
F1 C1 F2 104.22(19)
F3 C1 F2 104.60(19)
F1 C1 Ni1 120.40(17)
F3 C1 Ni1 112.91(16)
F2 C1 Ni1 109.53(16)
F4 C2 F5 105.02(18)
F4 C2 F6 103.03(19)
F5 C2 F6 103.46(18)
F4 C2 Ni1 114.49(16)
F5 C2 Ni1 114.55(16)
F6 C2 Ni1 114.89(15)
N1 C3 C4 122.1(2)
N1 C3 H3 118.9
C4 C3 H3 118.9
C5 C4 C3 119.3(2)
C5 C4 H4 120.4
C3 C4 H4 120.4
C4 C5 C6 119.1(2)
C4 C5 H5 120.4
C6 C5 H5 120.4
C7 C6 C5 118.5(2)
C7 C6 H6 120.7
C5 C6 H6 120.7
N1 C7 C6 122.6(2)
N1 C7 C8 115.22(19)
C6 C7 C8 122.0(2)
F7 C8 C14 106.78(17)
F7 C8 C7 106.99(17)
C14 C8 C7 115.42(19)
F7 C8 C9 106.89(18)
C14 C8 C9 112.55(18)
C7 C8 C9 107.75(18)
N2 C9 C10 122.2(2)
N2 C9 C8 114.37(19)
C10 C9 C8 123.3(2)
C11 C10 C9 118.5(2)
C11 C10 H10 120.7
C9 C10 H10 120.7
C10 C11 C12 119.2(2)
C10 C11 H11 120.4
C12 C11 H11 120.4
C13 C12 C11 118.8(2)
C13 C12 H12 120.6
C11 C12 H12 120.6
N2 C13 C12 122.4(2)
N2 C13 H13 118.8
C12 C13 H13 118.8
C19 C14 C15 119.5(2)
C19 C14 C8 122.0(2)
C15 C14 C8 118.2(2)
C16 C15 C14 120.2(2)
C16 C15 H15 119.9
C14 C15 H15 119.9
C15 C16 C17 120.4(2)
C15 C16 H16 119.8
C17 C16 H16 119.8
C16 C17 C18 119.8(2)
C16 C17 H17 120.1
C18 C17 H17 120.1
C19 C18 C17 120.1(2)
C19 C18 H18 119.9
C17 C18 H18 119.9
C18 C19 C14 120.0(2)
C18 C19 H19 120.0
C14 C19 H19 120.0

loop_
_geom_bond_atom_site_label_1
_geom_bond_atom_site_label_2
_geom_bond_distance
Ni1 C2 1.917(3)
Ni1 C1 1.939(3)
Ni1 N2 1.958(2)
Ni1 N1 1.9599(19)
F1 C1 1.348(3)
F2 C1 1.375(3)
F3 C1 1.367(3)
F4 C2 1.365(3)
F5 C2 1.372(3)
F6 C2 1.375(3)
F7 C8 1.407(2)
N1 C3 1.346(3)
N1 C7 1.349(3)
N2 C9 1.341(3)
N2 C13 1.344(3)
C3 C4 1.387(3)
C3 H3 0.9500
C4 C5 1.380(4)
C4 H4 0.9500
C5 C6 1.389(3)
C5 H5 0.9500
C6 C7 1.386(3)
C6 H6 0.9500
C7 C8 1.520(3)
C8 C14 1.518(3)
C8 C9 1.520(3)
C9 C10 1.392(3)
C10 C11 1.387(4)
C10 H10 0.9500
C11 C12 1.390(4)
C11 H11 0.9500
C12 C13 1.379(4)
C12 H12 0.9500
C13 H13 0.9500
C14 C19 1.391(3)
C14 C15 1.399(3)
C15 C16 1.380(3)
C15 H15 0.9500
C16 C17 1.388(4)
C16 H16 0.9500
C17 C18 1.392(4)
C17 H17 0.9500
C18 C19 1.390(4)
C18 H18 0.9500
C19 H19 0.9500

loop_
_geom_torsion_atom_site_label_1
_geom_torsion_atom_site_label_2
_geom_torsion_atom_site_label_3
_geom_torsion_atom_site_label_4
_geom_torsion
C7 N1 C3 C4 -2.0(3)
Ni1 N1 C3 C4 173.62(17)
N1 C3 C4 C5 -0.6(4)
C3 C4 C5 C6 2.1(4)
C4 C5 C6 C7 -0.9(4)
C3 N1 C7 C6 3.3(3)
Ni1 N1 C7 C6 -172.76(18)
C3 N1 C7 C8 -172.7(2)
Ni1 N1 C7 C8 11.3(2)
C5 C6 C7 N1 -1.9(4)
C5 C6 C7 C8 173.8(2)
N1 C7 C8 F7 171.52(18)
C6 C7 C8 F7 -4.5(3)
N1 C7 C8 C14 -69.8(3)
C6 C7 C8 C14 114.2(2)
N1 C7 C8 C9 56.9(2)
C6 C7 C8 C9 -119.1(2)
C13 N2 C9 C10 -0.9(3)
Ni1 N2 C9 C10 -176.29(17)
C13 N2 C9 C8 175.90(19)
Ni1 N2 C9 C8 0.5(2)
F7 C8 C9 N2 -178.67(17)
C14 C8 C9 N2 64.4(3)
C7 C8 C9 N2 -64.0(2)
F7 C8 C9 C10 -1.9(3)
C14 C8 C9 C10 -118.8(2)
C7 C8 C9 C10 112.8(2)
N2 C9 C10 C11 0.2(3)
C8 C9 C10 C11 -176.4(2)
C9 C10 C11 C12 0.8(3)
C10 C11 C12 C13 -1.1(3)
C9 N2 C13 C12 0.7(3)
Ni1 N2 C13 C12 175.79(17)
C11 C12 C13 N2 0.3(4)
F7 C8 C14 C19 95.0(2)
C7 C8 C14 C19 -23.7(3)
C9 C8 C14 C19 -148.0(2)
F7 C8 C14 C15 -78.6(2)
C7 C8 C14 C15 162.7(2)
C9 C8 C14 C15 38.4(3)
C19 C14 C15 C16 -1.8(3)
C8 C14 C15 C16 171.9(2)
C14 C15 C16 C17 1.8(4)
C15 C16 C17 C18 -0.5(4)
C16 C17 C18 C19 -0.8(4)
C17 C18 C19 C14 0.8(4)
C15 C14 C19 C18 0.6(4)
C8 C14 C19 C18 -173.0(2)
